data_4117756
loop_
_publ_author_name
'Gandeepan, Parthasarathy'
'Cheng, Chien-Hong'

_publ_section_title
;
 Allylic Carbon-Carbon Double Bond Directed Pd-Catalyzed Oxidative
 ortho-Olefination of Arenes
;
_journal_coden_ASTM JACSAT
_journal_issue 13
_journal_name_full 'Journal of the American Chemical Society'
_journal_page_first 5738
_journal_page_last 5741
_journal_paper_doi 10.1021/ja300168m
_journal_volume 134
_journal_year 2012
_chemical_formula_sum 'C26 H25 N O'
_chemical_formula_weight 367.47
_space_group_IT_number 2
_symmetry_cell_setting triclinic
_symmetry_space_group_name_Hall '-P 1'
_symmetry_space_group_name_H-M 'P -1'
_atom_sites_solution_hydrogens geom
_atom_sites_solution_primary direct
_atom_sites_solution_secondary difmap
_audit_creation_method SHELXL-97
_cell_angle_alpha 80.57
_cell_angle_beta 80.56
_cell_angle_gamma 89.89
_cell_formula_units_Z 4
_cell_length_a 8(2)
_cell_length_b 12.648
_cell_length_c 19.339
_cell_measurement_reflns_used 2535
_cell_measurement_temperature 100(2)
_cell_measurement_theta_max 23.8965
_cell_measurement_theta_min 2.9204
_cell_volume 1904(5)
_computing_cell_refinement 'SAINT V7.34A (Bruker AXS, 2006)'
_computing_data_collection 'APEX2 (Bruker AXS, 2010)'
_computing_data_reduction 'SAINT V7.34A (Bruker AXS, 2006)'
_computing_molecular_graphics 'SHELXTL (Sheldrick, 2008)'
_computing_publication_material SHELXTL
_computing_structure_refinement 'SHELXL-97 (Sheldrick, 2008)'
_computing_structure_solution 'SHELXS-97 (Sheldrick, 2008)'
_diffrn_ambient_temperature 100(2)
_diffrn_detector_area_resol_mean 8.3333
_diffrn_measured_fraction_theta_full 0.843
_diffrn_measured_fraction_theta_max 0.843
_diffrn_measurement_device_type 'Bruker APEX-II CCD'
_diffrn_measurement_method '\f and \w scans'
_diffrn_radiation_monochromator graphite
_diffrn_radiation_source 'fine-focus sealed tube'
_diffrn_radiation_type MoK\a
_diffrn_radiation_wavelength 0.71073
_diffrn_reflns_av_R_equivalents 0.0000
_diffrn_reflns_av_sigmaI/netI 0.0822
_diffrn_reflns_limit_h_max 10
_diffrn_reflns_limit_h_min -10
_diffrn_reflns_limit_k_max 15
_diffrn_reflns_limit_k_min -15
_diffrn_reflns_limit_l_max 24
_diffrn_reflns_limit_l_min 0
_diffrn_reflns_number 6978
_diffrn_reflns_theta_full 26.40
_diffrn_reflns_theta_max 26.40
_diffrn_reflns_theta_min 1.08
_exptl_absorpt_coefficient_mu 0.073
_exptl_absorpt_correction_T_max 0.745373
_exptl_absorpt_correction_T_min 0.423721
_exptl_absorpt_correction_type multi-scan
_exptl_absorpt_process_details 'TWINABS V2008/2 (Bruker AXS)'
_exptl_crystal_colour Colorless
_exptl_crystal_density_diffrn 1.212
_exptl_crystal_description Tabullar
_exptl_crystal_F_000 784
_exptl_crystal_size_max 0.25
_exptl_crystal_size_mid 0.22
_exptl_crystal_size_min 0.12
_refine_diff_density_max 0.768
_refine_diff_density_min -0.614
_refine_diff_density_rms 0.143
_refine_ls_extinction_method none
_refine_ls_goodness_of_fit_ref 1.090
_refine_ls_hydrogen_treatment constr
_refine_ls_matrix_type full
_refine_ls_number_parameters 498
_refine_ls_number_reflns 6978
_refine_ls_number_restraints 0
_refine_ls_restrained_S_all 1.090
_refine_ls_R_factor_all 0.1256
_refine_ls_R_factor_gt 0.1092
_refine_ls_shift/su_max 0.000
_refine_ls_shift/su_mean 0.000
_refine_ls_structure_factor_coef Fsqd
_refine_ls_weighting_details 'calc w=1/[\s^2^(Fo^2^)+(0.1717P)^2^+5.7614P] where P=(Fo^2^+2Fc^2^)/3'
_refine_ls_weighting_scheme calc
_refine_ls_wR_factor_gt 0.2897
_refine_ls_wR_factor_ref 0.3079
_reflns_number_gt 5840
_reflns_number_total 6978
_reflns_threshold_expression >2sigma(I)
_cod_data_source_file ja300168m_si_002.cif
_cod_data_source_block 110642lt_0m
_cod_depositor_comments
;
 Updated bibliographic information.

 Antanas Vaitkus,
 2019-10-10
;
_cod_original_cell_volume 2013(476)
_cod_database_code 4117756

loop_
_symmetry_equiv_pos_as_xyz
'x, y, z'
'-x, -y, -z'

loop_
_atom_site_label
_atom_site_type_symbol
_atom_site_fract_x
_atom_site_fract_y
_atom_site_fract_z
_atom_site_U_iso_or_equiv
_atom_site_adp_type
_atom_site_occupancy
_atom_site_symmetry_multiplicity
_atom_site_calc_flag
_atom_site_refinement_flags
O1 O 0.7630(5) 0.1979(3) 0.3283(2) 0.0183(9) Uani 1 1 d .
O2 O 0.7400(5) 0.6144(3) 0.6691(2) 0.0174(9) Uani 1 1 d .
N1 N 0.9905(6) 0.2992(4) 0.2887(3) 0.0181(11) Uani 1 1 d .
H1A H 1.0745 0.3274 0.3011 0.022 Uiso 1 1 calc R
N2 N 0.5120(6) 0.6957(4) 0.7104(3) 0.0180(11) Uani 1 1 d .
H2A H 0.4280 0.7309 0.6985 0.022 Uiso 1 1 calc R
C1 C 1.3176(9) 0.1575(6) 0.0823(4) 0.0311(16) Uani 1 1 d .
H1 H 1.3920 0.1209 0.0529 0.037 Uiso 1 1 calc R
C2 C 1.2817(9) 0.2617(6) 0.0606(4) 0.0315(17) Uani 1 1 d .
H2 H 1.3349 0.2981 0.0160 0.038 Uiso 1 1 calc R
C3 C 1.1698(8) 0.3163(6) 0.1019(3) 0.0242(15) Uani 1 1 d .
H3 H 1.1449 0.3881 0.0847 0.029 Uiso 1 1 calc R
C4 C 1.0948(7) 0.2655(5) 0.1680(3) 0.0162(12) Uani 1 1 d .
C5 C 0.9711(8) 0.3229(6) 0.2142(3) 0.0225(13) Uani 1 1 d .
H5A H 0.9829 0.4012 0.1975 0.027 Uiso 1 1 calc R
H5B H 0.8621 0.3000 0.2095 0.027 Uiso 1 1 calc R
C6 C 0.8881(6) 0.2371(4) 0.3394(3) 0.0125(11) Uani 1 1 d .
C7 C 0.9409(7) 0.2186(5) 0.4097(3) 0.0135(11) Uiso 1 1 d .
H7 H 1.0354 0.2546 0.4152 0.016 Uiso 1 1 calc R
C8 C 0.8604(7) 0.1533(5) 0.4657(3) 0.0146(12) Uani 1 1 d .
H8 H 0.7600 0.1244 0.4609 0.018 Uiso 1 1 calc R
C9 C 0.9166(7) 0.1226(5) 0.5349(3) 0.0137(12) Uani 1 1 d .
C10 C 0.8126(7) 0.0807(4) 0.5977(3) 0.0146(12) Uani 1 1 d .
C11 C 0.6304(7) 0.0663(4) 0.6014(3) 0.0126(11) Uani 1 1 d .
H11 H 0.5957 0.1244 0.5657 0.015 Uiso 1 1 calc R
C12 C 0.5450(7) 0.0815(5) 0.6745(3) 0.0166(12) Uani 1 1 d .
H12 H 0.5650 0.1472 0.6897 0.020 Uiso 1 1 calc R
C13 C 0.4448(7) 0.0110(5) 0.7191(3) 0.0176(12) Uani 1 1 d .
H13 H 0.4209 -0.0531 0.7028 0.021 Uiso 1 1 calc R
C14 C 0.3658(7) 0.0230(5) 0.7927(3) 0.0193(13) Uani 1 1 d .
C15 C 0.2557(8) -0.0546(5) 0.8299(3) 0.0221(14) Uani 1 1 d .
H15 H 0.2314 -0.1134 0.8083 0.027 Uiso 1 1 calc R
C16 C 0.1784(8) -0.0483(6) 0.8995(4) 0.0318(17) Uani 1 1 d .
H16 H 0.1049 -0.1033 0.9250 0.038 Uiso 1 1 calc R
C17 C 0.2111(8) 0.0392(6) 0.9301(4) 0.0284(15) Uani 1 1 d .
H17 H 0.1571 0.0458 0.9763 0.034 Uiso 1 1 calc R
C18 C 1.0806(7) 0.1322(4) 0.5358(3) 0.0135(11) Uani 1 1 d .
H18 H 1.1503 0.1619 0.4934 0.016 Uiso 1 1 calc R
C19 C 1.1435(7) 0.0993(5) 0.5972(4) 0.0186(13) Uani 1 1 d .
H19 H 1.2553 0.1072 0.5970 0.022 Uiso 1 1 calc R
C20 C 1.0432(7) 0.0550(5) 0.6588(3) 0.0169(13) Uani 1 1 d .
H20 H 1.0858 0.0300 0.7008 0.020 Uiso 1 1 calc R
C21 C 0.8782(7) 0.0470(5) 0.6589(3) 0.0166(12) Uiso 1 1 d .
H21 H 0.8093 0.0179 0.7017 0.020 Uiso 1 1 calc R
C22 C 0.3208(10) 0.1158(6) 0.8939(4) 0.0338(18) Uani 1 1 d .
H22 H 0.3436 0.1755 0.9151 0.041 Uiso 1 1 calc R
C23 C 0.4002(8) 0.1071(5) 0.8258(3) 0.0237(15) Uani 1 1 d .
H23 H 0.4790 0.1598 0.8018 0.028 Uiso 1 1 calc R
C24 C 0.5911(7) -0.0402(5) 0.5810(3) 0.0190(13) Uani 1 1 d .
H24A H 0.6366 -0.0984 0.6111 0.028 Uiso 1 1 calc R
H24B H 0.6367 -0.0405 0.5311 0.028 Uiso 1 1 calc R
H24C H 0.4745 -0.0507 0.5877 0.028 Uiso 1 1 calc R
C25 C 1.1327(7) 0.1602(5) 0.1900(4) 0.0221(14) Uani 1 1 d .
H25 H 1.0815 0.1239 0.2350 0.027 Uiso 1 1 calc R
C26 C 1.2423(9) 0.1065(6) 0.1486(4) 0.0294(16) Uani 1 1 d .
H26 H 1.2665 0.0344 0.1654 0.035 Uiso 1 1 calc R
C27 C 0.1816(9) 0.4572(6) 0.9171(4) 0.0342(17) Uani 1 1 d .
H27 H 0.1015 0.4090 0.9456 0.041 Uiso 1 1 calc R
C28 C 0.2274(10) 0.5488(7) 0.9412(4) 0.0388(19) Uani 1 1 d .
H28 H 0.1825 0.5615 0.9874 0.047 Uiso 1 1 calc R
C29 C 0.3379(8) 0.6211(6) 0.8979(4) 0.0276(15) Uani 1 1 d .
H29 H 0.3653 0.6845 0.9141 0.033 Uiso 1 1 calc R
C30 C 0.4097(7) 0.6030(5) 0.8312(3) 0.0184(13) Uani 1 1 d .
C31 C 0.5332(8) 0.6822(6) 0.7845(3) 0.0222(13) Uani 1 1 d .
H31A H 0.5230 0.7524 0.8010 0.027 Uiso 1 1 calc R
H31B H 0.6422 0.6561 0.7888 0.027 Uiso 1 1 calc R
C32 C 0.6115(6) 0.6583(4) 0.6591(3) 0.0133(11) Uani 1 1 d .
C33 C 0.5570(7) 0.6741(4) 0.5894(3) 0.0144(12) Uani 1 1 d .
H33 H 0.4608 0.7113 0.5843 0.017 Uiso 1 1 calc R
C34 C 0.6390(7) 0.6375(5) 0.5336(3) 0.0150(12) Uani 1 1 d .
H34 H 0.7405 0.6076 0.5384 0.018 Uiso 1 1 calc R
C35 C 0.5835(7) 0.6403(4) 0.4649(3) 0.0136(12) Uani 1 1 d .
C36 C 0.6849(7) 0.6288(4) 0.4018(3) 0.0141(12) Uani 1 1 d .
C37 C 0.8675(7) 0.6164(5) 0.3974(3) 0.0154(12) Uani 1 1 d .
H37 H 0.9024 0.6567 0.4329 0.018 Uiso 1 1 calc R
C38 C 0.9529(7) 0.6677(5) 0.3242(3) 0.0162(12) Uani 1 1 d .
H38 H 0.9330 0.7411 0.3089 0.019 Uiso 1 1 calc R
C39 C 1.0530(7) 0.6192(5) 0.2798(3) 0.0176(12) Uani 1 1 d .
H39 H 1.0757 0.5465 0.2956 0.021 Uiso 1 1 calc R
C40 C 1.1325(7) 0.6686(5) 0.2074(3) 0.0186(13) Uani 1 1 d .
C41 C 1.2485(8) 0.6129(5) 0.1698(3) 0.0232(14) Uani 1 1 d .
H41 H 1.2763 0.5439 0.1913 0.028 Uiso 1 1 calc R
C42 C 1.3258(8) 0.6546(6) 0.1015(4) 0.0310(17) Uani 1 1 d .
H42 H 1.4045 0.6144 0.0769 0.037 Uiso 1 1 calc R
C43 C 1.2860(9) 0.7564(7) 0.0697(4) 0.0355(18) Uani 1 1 d .
H43 H 1.3374 0.7859 0.0231 0.043 Uiso 1 1 calc R
C44 C 0.2542(9) 0.4374(6) 0.8512(4) 0.0313(16) Uani 1 1 d .
H44 H 0.2267 0.3741 0.8349 0.038 Uiso 1 1 calc R
C45 C 0.3682(7) 0.5105(5) 0.8086(4) 0.0223(14) Uani 1 1 d .
H45 H 0.4177 0.4963 0.7634 0.027 Uiso 1 1 calc R
C46 C 0.9089(7) 0.5007(5) 0.4173(3) 0.0184(13) Uani 1 1 d .
H46A H 0.8568 0.4567 0.3898 0.028 Uiso 1 1 calc R
H46B H 0.8715 0.4768 0.4681 0.028 Uiso 1 1 calc R
H46C H 1.0254 0.4935 0.4067 0.028 Uiso 1 1 calc R
C47 C 1.1719(10) 0.8139(6) 0.1061(4) 0.0348(18) Uani 1 1 d .
H47 H 1.1471 0.8838 0.0849 0.042 Uiso 1 1 calc R
C48 C 1.0922(8) 0.7705(5) 0.1741(4) 0.0266(15) Uani 1 1 d .
H48 H 1.0108 0.8098 0.1979 0.032 Uiso 1 1 calc R
C49 C 0.6217(7) 0.6264(5) 0.3393(3) 0.0181(13) Uani 1 1 d .
H49 H 0.6913 0.6212 0.2962 0.022 Uiso 1 1 calc R
C50 C 0.4540(7) 0.6317(5) 0.3406(3) 0.0175(13) Uani 1 1 d .
H50 H 0.4104 0.6256 0.2991 0.021 Uiso 1 1 calc R
C51 C 0.3540(7) 0.6459(4) 0.4022(3) 0.0156(12) Uani 1 1 d .
H51 H 0.2421 0.6528 0.4024 0.019 Uiso 1 1 calc R
C52 C 0.4155(7) 0.6501(4) 0.4633(3) 0.0139(12) Uani 1 1 d .
H52 H 0.3450 0.6598 0.5053 0.017 Uiso 1 1 calc R

loop_
_atom_site_aniso_label
_atom_site_aniso_U_11
_atom_site_aniso_U_22
_atom_site_aniso_U_33
_atom_site_aniso_U_23
_atom_site_aniso_U_13
_atom_site_aniso_U_12
O1 0.0115(19) 0.022(2) 0.021(2) -0.0021(18) -0.0035(17) -0.0023(16)
O2 0.0139(19) 0.020(2) 0.020(2) -0.0037(18) -0.0074(17) 0.0049(16)
N1 0.014(2) 0.020(3) 0.020(3) -0.003(2) 0.000(2) -0.001(2)
N2 0.012(2) 0.022(3) 0.020(3) -0.007(2) 0.001(2) 0.002(2)
C1 0.029(4) 0.038(4) 0.027(4) -0.014(3) 0.002(3) 0.006(3)
C2 0.029(4) 0.045(5) 0.017(3) -0.006(3) 0.007(3) 0.000(3)
C3 0.027(3) 0.024(4) 0.015(3) 0.006(3) 0.004(3) 0.003(3)
C4 0.013(3) 0.025(3) 0.009(3) -0.001(2) 0.000(2) -0.003(2)
C5 0.022(3) 0.023(3) 0.022(3) -0.002(3) -0.006(3) 0.004(3)
C6 0.008(2) 0.014(3) 0.016(3) -0.005(2) -0.001(2) 0.009(2)
C8 0.018(3) 0.013(3) 0.014(3) -0.007(2) 0.000(2) 0.003(2)
C9 0.020(3) 0.011(3) 0.011(3) -0.004(2) -0.002(2) 0.008(2)
C10 0.018(3) 0.007(3) 0.019(3) -0.002(2) -0.002(2) 0.002(2)
C11 0.015(3) 0.009(3) 0.011(3) 0.001(2) 0.004(2) 0.000(2)
C12 0.023(3) 0.009(3) 0.018(3) -0.003(2) -0.005(2) 0.001(2)
C13 0.012(3) 0.018(3) 0.024(3) -0.010(2) 0.001(2) 0.000(2)
C14 0.021(3) 0.021(3) 0.018(3) -0.010(3) -0.002(2) 0.004(2)
C15 0.028(3) 0.024(3) 0.018(3) -0.011(3) -0.006(3) -0.002(3)
C16 0.023(3) 0.037(4) 0.032(4) -0.010(3) 0.009(3) -0.010(3)
C17 0.022(3) 0.041(4) 0.022(3) -0.013(3) 0.005(3) -0.002(3)
C18 0.017(3) 0.011(3) 0.012(3) -0.004(2) 0.001(2) -0.002(2)
C19 0.015(3) 0.013(3) 0.028(3) -0.005(3) -0.001(3) 0.001(2)
C20 0.022(3) 0.015(3) 0.016(3) -0.009(2) -0.004(2) 0.003(2)
C22 0.047(5) 0.038(4) 0.017(3) -0.018(3) 0.005(3) -0.005(3)
C23 0.030(3) 0.025(3) 0.015(3) -0.014(3) 0.009(3) -0.013(3)
C24 0.017(3) 0.021(3) 0.017(3) -0.002(2) 0.003(2) -0.003(2)
C25 0.016(3) 0.023(3) 0.023(3) 0.002(3) 0.005(2) 0.004(2)
C26 0.030(4) 0.027(4) 0.032(4) -0.008(3) -0.003(3) 0.007(3)
C27 0.030(4) 0.037(4) 0.029(4) 0.011(3) 0.001(3) -0.004(3)
C28 0.041(4) 0.059(5) 0.015(4) -0.003(3) -0.002(3) 0.003(4)
C29 0.027(4) 0.035(4) 0.022(4) -0.009(3) -0.004(3) 0.006(3)
C30 0.014(3) 0.023(3) 0.018(3) -0.003(3) -0.006(2) 0.008(2)
C31 0.026(3) 0.026(3) 0.018(3) -0.007(3) -0.008(3) -0.002(3)
C32 0.009(2) 0.010(3) 0.020(3) -0.004(2) 0.003(2) -0.002(2)
C33 0.010(3) 0.012(3) 0.020(3) -0.002(2) 0.003(2) 0.000(2)
C34 0.011(3) 0.010(3) 0.024(3) -0.004(2) -0.003(2) 0.000(2)
C35 0.021(3) 0.006(3) 0.013(3) 0.001(2) -0.003(2) -0.005(2)
C36 0.022(3) 0.005(3) 0.013(3) -0.001(2) 0.005(2) -0.002(2)
C37 0.014(3) 0.015(3) 0.014(3) -0.003(2) 0.007(2) 0.002(2)
C38 0.019(3) 0.009(3) 0.019(3) 0.000(2) -0.001(2) -0.002(2)
C39 0.017(3) 0.017(3) 0.017(3) -0.005(2) 0.002(2) -0.002(2)
C40 0.013(3) 0.022(3) 0.019(3) -0.003(3) 0.002(2) -0.003(2)
C41 0.024(3) 0.024(3) 0.020(3) -0.004(3) -0.001(3) 0.007(3)
C42 0.023(3) 0.036(4) 0.034(4) -0.018(3) 0.007(3) 0.008(3)
C43 0.035(4) 0.050(5) 0.020(4) -0.012(3) 0.009(3) -0.012(3)
C44 0.027(4) 0.029(4) 0.037(4) -0.003(3) -0.004(3) -0.002(3)
C45 0.020(3) 0.019(3) 0.027(4) 0.000(3) -0.004(3) 0.001(2)
C46 0.015(3) 0.024(3) 0.015(3) -0.002(2) 0.001(2) -0.001(2)
C47 0.049(5) 0.029(4) 0.023(4) -0.006(3) 0.003(3) 0.000(3)
C48 0.028(4) 0.026(4) 0.022(4) -0.004(3) 0.007(3) 0.005(3)
C49 0.021(3) 0.021(3) 0.013(3) -0.006(2) 0.000(2) 0.002(2)
C50 0.025(3) 0.011(3) 0.018(3) -0.001(2) -0.008(3) 0.000(2)
C51 0.018(3) 0.011(3) 0.022(3) -0.006(2) -0.010(2) 0.004(2)
C52 0.021(3) 0.010(3) 0.010(3) -0.003(2) 0.002(2) -0.001(2)

loop_
_atom_type_symbol
_atom_type_description
_atom_type_scat_dispersion_real
_atom_type_scat_dispersion_imag
_atom_type_scat_source
C C 0.0033 0.0016 'International Tables Vol C Tables 4.2.6.8 and 6.1.1.4'
H H 0.0000 0.0000 'International Tables Vol C Tables 4.2.6.8 and 6.1.1.4'
N N 0.0061 0.0033 'International Tables Vol C Tables 4.2.6.8 and 6.1.1.4'
O O 0.0106 0.0060 'International Tables Vol C Tables 4.2.6.8 and 6.1.1.4'

loop_
_geom_angle_atom_site_label_1
_geom_angle_atom_site_label_2
_geom_angle_atom_site_label_3
_geom_angle
C6 N1 C5 124(7)
C6 N1 H1A 118.0
C5 N1 H1A 118.0
C32 N2 C31 124(7)
C32 N2 H2A 117.8
C31 N2 H2A 117.8
C2 C1 C26 118(4)
C2 C1 H1 120.9
C26 C1 H1 120.9
C1 C2 C3 122.1(13)
C1 C2 H2 119.0
C3 C2 H2 119.0
C4 C3 C2 120(3)
C4 C3 H3 120.1
C2 C3 H3 120.1
C25 C4 C3 118(5)
C25 C4 C5 121.1(15)
C3 C4 C5 121(3)
N1 C5 C4 111(6)
N1 C5 H5A 109.4
C4 C5 H5A 109.4
N1 C5 H5B 109.4
C4 C5 H5B 109.4
H5A C5 H5B 108.0
O1 C6 N1 123(7)
O1 C6 C7 123(3)
N1 C6 C7 114(9)
C8 C7 C6 122(8)
C8 C7 H7 118.8
C6 C7 H7 118.8
C7 C8 C9 125(9)
C7 C8 H8 117.6
C9 C8 H8 117.6
C18 C9 C10 120(7)
C18 C9 C8 118(4)
C10 C9 C8 123(10)
C21 C10 C9 118(10)
C21 C10 C11 119(5)
C9 C10 C11 123(6)
C24 C11 C12 114(4)
C24 C11 C10 110.7(17)
C12 C11 C10 109(6)
C24 C11 H11 107.6
C12 C11 H11 107.6
C10 C11 H11 107.6
C13 C12 C11 126(3)
C13 C12 H12 117.1
C11 C12 H12 117.1
C12 C13 C14 126(3)
C12 C13 H13 116.9
C14 C13 H13 116.9
C15 C14 C23 118.1(17)
C15 C14 C13 119(3)
C23 C14 C13 123(5)
C14 C15 C16 121(3)
C14 C15 H15 119.3
C16 C15 H15 119.3
C17 C16 C15 119(4)
C17 C16 H16 120.4
C15 C16 H16 120.4
C22 C17 C16 119.9(13)
C22 C17 H17 120.1
C16 C17 H17 120.1
C19 C18 C9 121(5)
C19 C18 H18 119.3
C9 C18 H18 119.3
C20 C19 C18 120(10)
C20 C19 H19 120.2
C18 C19 H19 120.2
C19 C20 C21 120(7)
C19 C20 H20 120.2
C21 C20 H20 120.2
C10 C21 C20 122(5)
C10 C21 H21 119.2
C20 C21 H21 119.2
C17 C22 C23 120(4)
C17 C22 H22 119.8
C23 C22 H22 119.8
C14 C23 C22 121(5)
C14 C23 H23 119.5
C22 C23 H23 119.5
C11 C24 H24A 109.5
C11 C24 H24B 109.5
H24A C24 H24B 109.5
C11 C24 H24C 109.5
H24A C24 H24C 109.5
H24B C24 H24C 109.5
C26 C25 C4 122.0(14)
C26 C25 H25 119.0
C4 C25 H25 119.0
C25 C26 C1 120(3)
C25 C26 H26 120.0
C1 C26 H26 120.0
C44 C27 C28 119(5)
C44 C27 H27 120.4
C28 C27 H27 120.4
C29 C28 C27 120(2)
C29 C28 H28 120.0
C27 C28 H28 120.0
C28 C29 C30 121(3)
C28 C29 H29 119.3
C30 C29 H29 119.3
C45 C30 C29 118(5)
C45 C30 C31 120.6(19)
C29 C30 C31 121(3)
N2 C31 C30 111(6)
N2 C31 H31A 109.4
C30 C31 H31A 109.4
N2 C31 H31B 109.4
C30 C31 H31B 109.4
H31A C31 H31B 108.0
O2 C32 N2 123(7)
O2 C32 C33 123(3)
N2 C32 C33 114(9)
C34 C33 C32 122(9)
C34 C33 H33 119.1
C32 C33 H33 119.1
C33 C34 C35 125(9)
C33 C34 H34 117.7
C35 C34 H34 117.7
C36 C35 C52 118(7)
C36 C35 C34 124(10)
C52 C35 C34 118(4)
C35 C36 C49 120(10)
C35 C36 C37 123(6)
C49 C36 C37 117(5)
C46 C37 C38 113(4)
C46 C37 C36 111.1(19)
C38 C37 C36 110(6)
C46 C37 H37 107.5
C38 C37 H37 107.5
C36 C37 H37 107.5
C39 C38 C37 126(3)
C39 C38 H38 117.1
C37 C38 H38 117.1
C38 C39 C40 126(3)
C38 C39 H39 117.1
C40 C39 H39 117.1
C41 C40 C48 118(2)
C41 C40 C39 120(3)
C48 C40 C39 122(5)
C40 C41 C42 122(3)
C40 C41 H41 118.9
C42 C41 H41 118.9
C41 C42 C43 119(5)
C41 C42 H42 120.4
C43 C42 H42 120.4
C47 C43 C42 119.8(19)
C47 C43 H43 120.1
C42 C43 H43 120.1
C27 C44 C45 120(3)
C27 C44 H44 120.0
C45 C44 H44 120.0
C30 C45 C44 120.9(19)
C30 C45 H45 119.5
C44 C45 H45 119.5
C37 C46 H46A 109.5
C37 C46 H46B 109.5
H46A C46 H46B 109.5
C37 C46 H46C 109.5
H46A C46 H46C 109.5
H46B C46 H46C 109.5
C43 C47 C48 121(4)
C43 C47 H47 119.6
C48 C47 H47 119.6
C47 C48 C40 120(6)
C47 C48 H48 119.9
C40 C48 H48 119.9
C36 C49 C50 120(5)
C36 C49 H49 120.0
C50 C49 H49 120.0
C51 C50 C49 120(7)
C51 C50 H50 120.0
C49 C50 H50 120.0
C52 C51 C50 120(10)
C52 C51 H51 119.8
C50 C51 H51 119.8
C51 C52 C35 121(4)
C51 C52 H52 119.4
C35 C52 H52 119.4

loop_
_geom_bond_atom_site_label_1
_geom_bond_atom_site_label_2
_geom_bond_distance
O1 C6 1.2(2)
O2 C32 1.2(2)
N1 C6 1.34(11)
N1 C5 1.459(13)
N1 H1A 0.8800
N2 C32 1.34(10)
N2 C31 1.456(14)
N2 H2A 0.8800
C1 C2 1.37(2)
C1 C26 1.39(5)
C1 H1 0.9500
C2 C3 1.39(13)
C2 H2 0.9500
C3 C4 1.38(5)
C3 H3 0.9500
C4 C25 1.38(2)
C4 C5 1.52(15)
C5 H5A 0.9900
C5 H5B 0.9900
C6 C7 1.48(5)
C7 C8 1.34(6)
C7 H7 0.9500
C8 C9 1.49(5)
C8 H8 0.9500
C9 C18 1.4(3)
C9 C10 1.40(10)
C10 C21 1.39(7)
C10 C11 1.5(4)
C11 C24 1.52(2)
C11 C12 1.52(6)
C11 H11 1.0000
C12 C13 1.33(11)
C12 H12 0.9500
C13 C14 1.50(5)
C13 H13 0.9500
C14 C15 1.38(13)
C14 C23 1.38(2)
C15 C16 1.41(5)
C15 H15 0.9500
C16 C17 1.39(2)
C16 H16 0.9500
C17 C22 1.36(13)
C17 H17 0.9500
C18 C19 1.38(7)
C18 H18 0.9500
C19 C20 1.38(10)
C19 H19 0.9500
C20 C21 1.4(3)
C20 H20 0.9500
C21 H21 0.9500
C22 C23 1.40(5)
C22 H22 0.9500
C23 H23 0.9500
C24 H24A 0.9800
C24 H24B 0.9800
C24 H24C 0.9800
C25 C26 1.38(13)
C25 H25 0.9500
C26 H26 0.9500
C27 C44 1.38(4)
C27 C28 1.40(3)
C27 H27 0.9500
C28 C29 1.38(13)
C28 H28 0.9500
C29 C30 1.39(4)
C29 H29 0.9500
C30 C45 1.38(3)
C30 C31 1.52(15)
C31 H31A 0.9900
C31 H31B 0.9900
C32 C33 1.48(5)
C33 C34 1.33(6)
C33 H33 0.9500
C34 C35 1.48(5)
C34 H34 0.9500
C35 C36 1.40(10)
C35 C52 1.4(3)
C36 C49 1.40(7)
C36 C37 1.5(4)
C37 C46 1.51(2)
C37 C38 1.52(6)
C37 H37 1.0000
C38 C39 1.33(11)
C38 H38 0.9500
C39 C40 1.49(5)
C39 H39 0.9500
C40 C41 1.39(15)
C40 C48 1.41(3)
C41 C42 1.39(5)
C41 H41 0.9500
C42 C43 1.40(3)
C42 H42 0.9500
C43 C47 1.38(14)
C43 H43 0.9500
C44 C45 1.40(14)
C44 H44 0.9500
C45 H45 0.9500
C46 H46A 0.9800
C46 H46B 0.9800
C46 H46C 0.9800
C47 C48 1.40(5)
C47 H47 0.9500
C48 H48 0.9500
C49 C50 1.4(3)
C49 H49 0.9500
C50 C51 1.38(10)
C50 H50 0.9500
C51 C52 1.38(6)
C51 H51 0.9500
C52 H52 0.9500
